data_7249893
loop_
_publ_author_name
'Cabrera, Alexa'
'Safari, Fatemeh'
'Kumar, Ravhi'
'Zhu, Haoran'
'Ahart, Muhtar'
'Liu, Zhenxian'
'Driver, Tom G.'
'Russell J., Hemley'

_publ_section_title
;
 Synthesis, Structure, and Stability of a Novel 2H-Azirine Under Pressure
;
_journal_name_full CrystEngComm
_journal_paper_doi 10.1039/D4CE00937A
_journal_year 2025
_chemical_absolute_configuration rm
_chemical_formula_sum 'C14 H11 N'
_chemical_formula_weight 193.24
_space_group_crystal_system hexagonal
_space_group_IT_number 170
_space_group_name_Hall 'P 65'
_space_group_name_H-M_alt 'P 65'
_atom_sites_solution_hydrogens geom
_audit_creation_method SHELXL-2019/2
_audit_update_record
;
2024-10-30 deposited with the CCDC.	2025-01-22 downloaded from the CCDC.
;
_cell_angle_alpha 90
_cell_angle_beta 90
_cell_angle_gamma 120
_cell_formula_units_Z 6
_cell_length_a 18.5963(5)
_cell_length_b 18.5963(5)
_cell_length_c 5.7039(2)
_cell_measurement_reflns_used 7064
_cell_measurement_temperature 278(2)
_cell_measurement_theta_max 78.6490
_cell_measurement_theta_min 4.7440
_cell_volume 1708.27(9)
_computing_cell_refinement 'CrysAlisPro 1.171.42.84a (Rigaku OD, 2023)'
_computing_data_collection 'CrysAlisPro 1.171.42.84a (Rigaku OD, 2023)'
_computing_data_reduction 'CrysAlisPro 1.171.42.84a (Rigaku OD, 2023)'
_computing_molecular_graphics 'Olex2 (Dolomanov et al., 2009)'
_computing_publication_material 'Olex2 (Dolomanov et al., 2009)'
_computing_structure_refinement 'ShelXL (Sheldrick, 2015)'
_computing_structure_solution 'ShelXL (Sheldrick, 2015)'
_diffrn_ambient_temperature 278(2)
_diffrn_measured_fraction_theta_full 0.999
_diffrn_measured_fraction_theta_max 0.992
_diffrn_measurement_device_type 'XtaLAB Synergy, Single source at home/near, HyPix'
_diffrn_radiation_type CuK\a
_diffrn_radiation_wavelength 1.54184
_diffrn_reflns_av_R_equivalents 0.0735
_diffrn_reflns_av_unetI/netI 0.0363
_diffrn_reflns_Laue_measured_fraction_full 0.999
_diffrn_reflns_Laue_measured_fraction_max 0.992
_diffrn_reflns_limit_h_max 23
_diffrn_reflns_limit_h_min -19
_diffrn_reflns_limit_k_max 23
_diffrn_reflns_limit_k_min -23
_diffrn_reflns_limit_l_max 7
_diffrn_reflns_limit_l_min -7
_diffrn_reflns_number 22535
_diffrn_reflns_point_group_measured_fraction_full 1.000
_diffrn_reflns_point_group_measured_fraction_max 0.980
_diffrn_reflns_theta_full 67.684
_diffrn_reflns_theta_max 79.395
_diffrn_reflns_theta_min 4.756
_exptl_absorpt_coefficient_mu 0.505
_exptl_crystal_colour colorless
_exptl_crystal_density_diffrn 1.127
_exptl_crystal_description needle
_exptl_crystal_F_000 612
_exptl_crystal_size_max 0.35
_exptl_crystal_size_mid 0.15
_exptl_crystal_size_min 0.10
_refine_diff_density_max 0.764
_refine_diff_density_min -0.161
_refine_diff_density_rms 0.073
_refine_ls_abs_structure_details
;
 Flack x determined using 661 quotients [(I+)-(I-)]/[(I+)+(I-)]
 (Parsons, Flack and Wagner, Acta Cryst. B69 (2013) 249-259).
;
_refine_ls_abs_structure_Flack -0.2(7)
_refine_ls_extinction_method none
_refine_ls_goodness_of_fit_ref 1.142
_refine_ls_hydrogen_treatment constr
_refine_ls_matrix_type full
_refine_ls_number_parameters 136
_refine_ls_number_reflns 2436
_refine_ls_number_restraints 1
_refine_ls_restrained_S_all 1.141
_refine_ls_R_factor_all 0.0777
_refine_ls_R_factor_gt 0.0582
_refine_ls_shift/su_max 0.000
_refine_ls_shift/su_mean 0.000
_refine_ls_structure_factor_coef Fsqd
_refine_ls_weighting_details 'w=1/[\s^2^(Fo^2^)+(0.1334P)^2^] where P=(Fo^2^+2Fc^2^)/3'
_refine_ls_weighting_scheme calc
_refine_ls_wR_factor_gt 0.1970
_refine_ls_wR_factor_ref 0.2165
_reflns_Friedel_coverage 0.792
_reflns_Friedel_fraction_full 1.000
_reflns_Friedel_fraction_max 0.966
_reflns_number_gt 1801
_reflns_number_total 2436
_reflns_threshold_expression 'I > 2\s(I)'
_cod_data_source_file d4ce00937a2.cif
_cod_data_source_block 23-Diphenyl-2H-azirine
_cod_original_cell_volume 1708.27(11)
_cod_database_code 7249893
_shelx_shelxl_version_number 2019/2
_shelx_space_group_comment
;
The symmetry employed for this shelxl refinement is uniquely defined
by the following loop, which should always be used as a source of
symmetry information in preference to the above space-group names.
They are only intended as comments.
;

loop_
_space_group_symop_operation_xyz
'x, y, z'
'-y, x-y, z+2/3'
'-x+y, -x, z+1/3'
'-x, -y, z+1/2'
'y, -x+y, z+1/6'
'x-y, x, z+5/6'

loop_
_atom_site_label
_atom_site_type_symbol
_atom_site_fract_x
_atom_site_fract_y
_atom_site_fract_z
_atom_site_U_iso_or_equiv
_atom_site_adp_type
_atom_site_occupancy
_atom_site_site_symmetry_order
_atom_site_calc_flag
_atom_site_refinement_flags_posn
_atom_site_refinement_flags_adp
_atom_site_refinement_flags_occupancy
_atom_site_disorder_assembly
_atom_site_disorder_group
N7 N -0.0257(2) 0.5538(2) 0.6045(9) 0.0789(12) Uani 1 1 d . . . . .
C1 C 0.1300(2) 0.6586(2) 0.6046(8) 0.0567(9) Uani 1 1 d . . . . .
C9 C 0.0441(2) 0.6112(2) 0.5369(9) 0.0631(11) Uani 1 1 d . . . . .
C2 C 0.1570(3) 0.6407(3) 0.8110(8) 0.0644(10) Uani 1 1 d . . . . .
H2 H 0.119388 0.599062 0.909806 0.077 Uiso 1 1 calc R U . . .
C10 C -0.0565(2) 0.6519(2) 0.3479(8) 0.0598(10) Uani 1 1 d . . . . .
C6 C 0.1856(2) 0.7211(3) 0.4576(8) 0.0606(10) Uani 1 1 d . . . . .
H6 H 0.167133 0.733512 0.320273 0.073 Uiso 1 1 calc R U . . .
C8 C -0.0194(3) 0.5983(3) 0.3648(9) 0.0663(11) Uani 1 1 d . . . . .
H8 H -0.021375 0.567829 0.222596 0.080 Uiso 1 1 calc R U . . .
C5 C 0.2689(3) 0.7648(3) 0.5173(10) 0.0654(10) Uani 1 1 d . . . . .
H5 H 0.306795 0.806373 0.418989 0.078 Uiso 1 1 calc R U . . .
C3 C 0.2403(3) 0.6853(3) 0.8692(9) 0.0672(11) Uani 1 1 d . . . . .
H3 H 0.258940 0.673873 1.007925 0.081 Uiso 1 1 calc R U . . .
C4 C 0.2955(3) 0.7466(3) 0.7217(9) 0.0668(11) Uani 1 1 d . . . . .
H4 H 0.351573 0.776143 0.760856 0.080 Uiso 1 1 calc R U . . .
C15 C -0.0492(3) 0.7065(3) 0.5254(9) 0.0696(11) Uani 1 1 d . . . . .
H15 H -0.018570 0.711224 0.659310 0.083 Uiso 1 1 calc R U . . .
C11 C -0.1014(3) 0.6477(3) 0.1511(10) 0.0766(13) Uani 1 1 d . . . . .
H11 H -0.105927 0.612579 0.028825 0.092 Uiso 1 1 calc R U . . .
C14 C -0.0870(4) 0.7536(3) 0.5034(12) 0.0859(15) Uani 1 1 d . . . . .
H14 H -0.081849 0.789668 0.623415 0.103 Uiso 1 1 calc R U . . .
C13 C -0.1318(4) 0.7481(4) 0.3086(14) 0.0920(18) Uani 1 1 d . . . . .
H13 H -0.156965 0.780415 0.295346 0.110 Uiso 1 1 calc R U . . .
C12 C -0.1396(4) 0.6944(4) 0.1317(13) 0.0918(16) Uani 1 1 d . . . . .
H12 H -0.170657 0.689743 -0.001011 0.110 Uiso 1 1 calc R U . . .

loop_
_atom_site_aniso_label
_atom_site_aniso_U_11
_atom_site_aniso_U_22
_atom_site_aniso_U_33
_atom_site_aniso_U_23
_atom_site_aniso_U_13
_atom_site_aniso_U_12
N7 0.063(2) 0.061(2) 0.107(3) 0.008(2) 0.001(2) 0.0272(17)
C1 0.0529(19) 0.0532(19) 0.068(2) -0.0017(17) 0.0032(18) 0.0296(16)
C9 0.052(2) 0.0526(19) 0.082(3) -0.0020(19) 0.0013(19) 0.0247(16)
C2 0.068(2) 0.061(2) 0.068(3) 0.0068(19) 0.008(2) 0.0348(19)
C10 0.0462(17) 0.059(2) 0.065(2) -0.0027(18) -0.0007(16) 0.0189(16)
C6 0.060(2) 0.059(2) 0.068(2) 0.0076(18) 0.0048(18) 0.0334(18)
C8 0.059(2) 0.060(2) 0.074(3) -0.007(2) -0.0020(19) 0.0256(18)
C5 0.058(2) 0.056(2) 0.083(3) 0.007(2) 0.009(2) 0.0283(17)
C3 0.069(2) 0.072(3) 0.068(3) -0.001(2) -0.004(2) 0.040(2)
C4 0.054(2) 0.064(2) 0.083(3) -0.009(2) -0.006(2) 0.0303(18)
C15 0.069(2) 0.070(2) 0.070(3) -0.005(2) -0.004(2) 0.035(2)
C11 0.064(3) 0.084(3) 0.071(3) -0.003(3) -0.007(2) 0.030(2)
C14 0.093(3) 0.080(3) 0.094(4) -0.001(3) 0.013(3) 0.050(3)
C13 0.081(3) 0.099(4) 0.113(5) 0.029(4) 0.017(3) 0.057(3)
C12 0.075(3) 0.109(4) 0.092(4) 0.020(3) -0.006(3) 0.046(3)

loop_
_atom_type_symbol
_atom_type_description
_atom_type_scat_dispersion_real
_atom_type_scat_dispersion_imag
_atom_type_scat_source
C C 0.0181 0.0091 'International Tables Vol C Tables 4.2.6.8 and 6.1.1.4'
H H 0.0000 0.0000 'International Tables Vol C Tables 4.2.6.8 and 6.1.1.4'
N N 0.0311 0.0180 'International Tables Vol C Tables 4.2.6.8 and 6.1.1.4'

loop_
_geom_angle_atom_site_label_1
_geom_angle_atom_site_label_2
_geom_angle_atom_site_label_3
_geom_angle
_geom_angle_site_symmetry_1
_geom_angle_site_symmetry_3
_geom_angle_publ_flag
C9 N7 C8 60.9(3) . . ?
C2 C1 C6 120.5(4) . . ?
C2 C1 C9 120.4(4) . . ?
C6 C1 C9 119.0(4) . . ?
N7 C9 C1 142.7(5) . . ?
N7 C9 C8 70.1(3) . . ?
C1 C9 C8 147.2(4) . . ?
C3 C2 C1 119.5(4) . . ?
C3 C2 H2 120.3 . . ?
C1 C2 H2 120.3 . . ?
C11 C10 C15 118.0(4) . . ?
C11 C10 C8 119.4(4) . . ?
C15 C10 C8 122.6(4) . . ?
C5 C6 C1 119.3(4) . . ?
C5 C6 H6 120.3 . . ?
C1 C6 H6 120.3 . . ?
C9 C8 C10 123.2(4) . . ?
C9 C8 N7 48.9(3) . . ?
C10 C8 N7 118.5(4) . . ?
C9 C8 H8 116.3 . . ?
C10 C8 H8 116.3 . . ?
N7 C8 H8 116.3 . . ?
C4 C5 C6 120.0(4) . . ?
C4 C5 H5 120.0 . . ?
C6 C5 H5 120.0 . . ?
C4 C3 C2 119.9(4) . . ?
C4 C3 H3 120.1 . . ?
C2 C3 H3 120.1 . . ?
C5 C4 C3 120.8(4) . . ?
C5 C4 H4 119.6 . . ?
C3 C4 H4 119.6 . . ?
C14 C15 C10 120.2(5) . . ?
C14 C15 H15 119.9 . . ?
C10 C15 H15 119.9 . . ?
C12 C11 C10 121.3(5) . . ?
C12 C11 H11 119.3 . . ?
C10 C11 H11 119.3 . . ?
C13 C14 C15 121.1(6) . . ?
C13 C14 H14 119.5 . . ?
C15 C14 H14 119.5 . . ?
C14 C13 C12 119.3(5) . . ?
C14 C13 H13 120.3 . . ?
C12 C13 H13 120.3 . . ?
C11 C12 C13 120.1(6) . . ?
C11 C12 H12 120.0 . . ?
C13 C12 H12 120.0 . . ?

loop_
_geom_bond_atom_site_label_1
_geom_bond_atom_site_label_2
_geom_bond_distance
_geom_bond_site_symmetry_2
_geom_bond_publ_flag
N7 C9 1.260(6) . ?
N7 C8 1.572(7) . ?
C1 C2 1.384(6) . ?
C1 C6 1.385(6) . ?
C1 C9 1.439(6) . ?
C9 C8 1.461(7) . ?
C2 C3 1.384(7) . ?
C2 H2 0.9300 . ?
C10 C11 1.377(7) . ?
C10 C15 1.392(6) . ?
C10 C8 1.471(6) . ?
C6 C5 1.385(6) . ?
C6 H6 0.9300 . ?
C8 H8 0.9800 . ?
C5 C4 1.373(7) . ?
C5 H5 0.9300 . ?
C3 C4 1.375(7) . ?
C3 H3 0.9300 . ?
C4 H4 0.9300 . ?
C15 C14 1.375(7) . ?
C15 H15 0.9300 . ?
C11 C12 1.374(8) . ?
C11 H11 0.9300 . ?
C14 C13 1.362(10) . ?
C14 H14 0.9300 . ?
C13 C12 1.376(11) . ?
C13 H13 0.9300 . ?
C12 H12 0.9300 . ?

loop_
_geom_torsion_atom_site_label_1
_geom_torsion_atom_site_label_2
_geom_torsion_atom_site_label_3
_geom_torsion_atom_site_label_4
_geom_torsion
_geom_torsion_site_symmetry_1
_geom_torsion_site_symmetry_2
_geom_torsion_site_symmetry_3
_geom_torsion_site_symmetry_4
_geom_torsion_publ_flag
C8 N7 C9 C1 177.7(7) . . . . ?
C2 C1 C9 N7 3.3(9) . . . . ?
C6 C1 C9 N7 -178.1(6) . . . . ?
C2 C1 C9 C8 179.3(6) . . . . ?
C6 C1 C9 C8 -2.1(9) . . . . ?
C6 C1 C2 C3 -0.6(6) . . . . ?
C9 C1 C2 C3 178.0(4) . . . . ?
C2 C1 C6 C5 1.0(6) . . . . ?
C9 C1 C6 C5 -177.5(4) . . . . ?
N7 C9 C8 C10 100.7(5) . . . . ?
C1 C9 C8 C10 -76.8(9) . . . . ?
C1 C9 C8 N7 -177.4(8) . . . . ?
C11 C10 C8 C9 165.4(4) . . . . ?
C15 C10 C8 C9 -15.5(7) . . . . ?
C11 C10 C8 N7 -137.2(4) . . . . ?
C15 C10 C8 N7 42.0(6) . . . . ?
C9 N7 C8 C10 -110.7(5) . . . . ?
C1 C6 C5 C4 -0.7(6) . . . . ?
C1 C2 C3 C4 -0.2(6) . . . . ?
C6 C5 C4 C3 -0.1(7) . . . . ?
C2 C3 C4 C5 0.6(7) . . . . ?
C11 C10 C15 C14 0.9(7) . . . . ?
C8 C10 C15 C14 -178.2(4) . . . . ?
C15 C10 C11 C12 -1.5(7) . . . . ?
C8 C10 C11 C12 177.6(5) . . . . ?
C10 C15 C14 C13 -0.3(8) . . . . ?
C15 C14 C13 C12 0.2(10) . . . . ?
C10 C11 C12 C13 1.5(9) . . . . ?
C14 C13 C12 C11 -0.8(10) . . . . ?
